data_1558105
loop_
_publ_author_name
'Li, Xin'
'He, Songtao'
'Song, Qiuling'

_publ_section_title
;
 Enantio- and diastereoselective diarylmethylation of 1,3-dicarbonyl
 compounds
;
_journal_issue 23
_journal_name_full 'Chemical Science'
_journal_page_first 5969
_journal_page_last 5973
_journal_paper_doi 10.1039/D0SC00142B
_journal_volume 11
_journal_year 2020
_chemical_absolute_configuration ad
_chemical_formula_moiety 'C33 H37 N O7'
_chemical_formula_sum 'C33 H37 N O7'
_chemical_formula_weight 559.63
_space_group_crystal_system orthorhombic
_space_group_IT_number 19
_space_group_name_Hall 'P 2ac 2ab'
_space_group_name_H-M_alt 'P 21 21 21'
_atom_sites_solution_hydrogens mixed
_atom_sites_solution_primary dual
_audit_creation_date 2019-10-18
_audit_creation_method
;
Olex2 1.2
(compiled 2018.05.29 svn.r3508 for OlexSys, GUI svn.r5506)
;
_audit_update_record
;
2019-11-05 deposited with the CCDC.	2020-05-25 downloaded from the CCDC.
;
_cell_angle_alpha 90
_cell_angle_beta 90
_cell_angle_gamma 90
_cell_formula_units_Z 4
_cell_length_a 10.4833(19)
_cell_length_b 14.435(2)
_cell_length_c 21.245(4)
_cell_measurement_reflns_used 1707
_cell_measurement_temperature 293(2)
_cell_measurement_theta_max 19.3650
_cell_measurement_theta_min 3.8490
_cell_volume 3214.9(10)
_computing_molecular_graphics 'Olex2 (Dolomanov et al., 2009)'
_computing_publication_material 'Olex2 (Dolomanov et al., 2009)'
_computing_structure_refinement 'ShelXL (Sheldrick, 2015)'
_computing_structure_solution 'ShelXT (Sheldrick, 2015)'
_diffrn_ambient_temperature 293(2)
_diffrn_measured_fraction_theta_full 0.997
_diffrn_measured_fraction_theta_max 0.877
_diffrn_measurement_device_type 'Bruker APEX-II CCD'
_diffrn_measurement_method '\f and \w scans'
_diffrn_radiation_type MoK\a
_diffrn_radiation_wavelength 0.71073
_diffrn_reflns_av_R_equivalents 0.0674
_diffrn_reflns_av_unetI/netI 0.1332
_diffrn_reflns_Laue_measured_fraction_full 0.997
_diffrn_reflns_Laue_measured_fraction_max 0.877
_diffrn_reflns_limit_h_max 14
_diffrn_reflns_limit_h_min -13
_diffrn_reflns_limit_k_max 19
_diffrn_reflns_limit_k_min -19
_diffrn_reflns_limit_l_max 28
_diffrn_reflns_limit_l_min -27
_diffrn_reflns_number 17567
_diffrn_reflns_point_group_measured_fraction_full 0.944
_diffrn_reflns_point_group_measured_fraction_max 0.796
_diffrn_reflns_theta_full 25.242
_diffrn_reflns_theta_max 29.351
_diffrn_reflns_theta_min 3.413
_diffrn_standards_number 0
_exptl_absorpt_coefficient_mu 0.081
_exptl_absorpt_correction_type none
_exptl_crystal_density_diffrn 1.156
_exptl_crystal_description block
_exptl_crystal_F_000 1192
_refine_diff_density_max 0.258
_refine_diff_density_min -0.205
_refine_diff_density_rms 0.041
_refine_ls_abs_structure_details
;
 Flack x determined using 645 quotients [(I+)-(I-)]/[(I+)+(I-)]
 (Parsons, Flack and Wagner, Acta Cryst. B69 (2013) 249-259).
;
_refine_ls_abs_structure_Flack -1.4(10)
_refine_ls_extinction_method none
_refine_ls_goodness_of_fit_ref 1.032
_refine_ls_hydrogen_treatment mixed
_refine_ls_matrix_type full
_refine_ls_number_parameters 384
_refine_ls_number_reflns 7044
_refine_ls_number_restraints 0
_refine_ls_restrained_S_all 1.032
_refine_ls_R_factor_all 0.2473
_refine_ls_R_factor_gt 0.0864
_refine_ls_shift/su_max 0.000
_refine_ls_shift/su_mean 0.000
_refine_ls_structure_factor_coef Fsqd
_refine_ls_weighting_details 'w=1/[\s^2^(Fo^2^)+(0.0731P)^2^] where P=(Fo^2^+2Fc^2^)/3'
_refine_ls_weighting_scheme calc
_refine_ls_wR_factor_gt 0.1593
_refine_ls_wR_factor_ref 0.2271
_reflns_Friedel_coverage 0.634
_reflns_Friedel_fraction_full 0.876
_reflns_Friedel_fraction_max 0.695
_reflns_number_gt 2618
_reflns_number_total 7044
_reflns_threshold_expression 'I > 2\s(I)'
_cod_data_source_file d0sc00142b2.cif
_cod_data_source_block 1
_cod_depositor_comments
;Adding full bibliography for 1558104--1558106.cif.

 Adding full bibliography for 1558104--1558106.cif.
;
_cod_original_cell_volume 3214.9(9)
_cod_database_code 1558105
_shelx_shelxl_version_number 2018/3
_shelx_space_group_comment
;
The symmetry employed for this shelxl refinement is uniquely defined
by the following loop, which should always be used as a source of
symmetry information in preference to the above space-group names.
They are only intended as comments.
;
_olex2_refinement_description
;
1. Fixed Uiso
 At 1.2 times of:
  All C(H) groups
 At 1.5 times of:
  All C(H,H) groups, All C(H,H,H) groups, All O(H) groups
2.a Ternary CH refined with riding coordinates:
 C007(H007), C00C(H00C)
2.b Aromatic/amide H refined with riding coordinates:
 C00E(H00E), C00G(H00G), C00J(H00J), C00K(H00K), C00L(H00L), C00N(H00N),
 C00O(H00O), C00P(H00P), C00Q(H00Q), C00R(H00R), C00S(H00S)
2.c Idealised Me refined as rotating group:
 C00X(H00A,H00B,H00D), C00Z(H00H,H00I,H00M), C010(H01A,H01B,H01C), C012(H01F,
 H01G,H01H), C013(H01I,H01J,H01K), C014(H01L,H01M,H01N), C015(H01O,H01P,H01Q)
2.d Idealised tetrahedral OH refined as rotating group:
 O00F(H00F)
;
_olex2_submission_special_instructions 'No special instructions were received'

loop_
_space_group_symop_operation_xyz
'x, y, z'
'-x+1/2, -y, z+1/2'
'-x, y+1/2, -z+1/2'
'x+1/2, -y+1/2, -z'

loop_
_atom_site_label
_atom_site_type_symbol
_atom_site_fract_x
_atom_site_fract_y
_atom_site_fract_z
_atom_site_U_iso_or_equiv
_atom_site_adp_type
_atom_site_occupancy
_atom_site_site_symmetry_order
_atom_site_calc_flag
_atom_site_refinement_flags_posn
_atom_site_refinement_flags_adp
_atom_site_refinement_flags_occupancy
_atom_site_disorder_assembly
_atom_site_disorder_group
O001 O -0.7646(5) -0.2453(3) -0.6065(2) 0.0863(14) Uani 1 1 d . . . . .
O002 O -0.5703(5) -0.2032(4) -0.5758(2) 0.1019(17) Uani 1 1 d . . . . .
O003 O -0.5822(5) -0.4201(3) -0.5547(3) 0.1033(17) Uani 1 1 d . . . . .
O004 O -0.6876(6) 0.1022(4) -0.3700(3) 0.121(2) Uani 1 1 d . . . . .
C005 C -0.6748(7) -0.4007(4) -0.5242(3) 0.0662(17) Uani 1 1 d . . . . .
C006 C -0.7659(6) -0.4735(4) -0.5038(3) 0.0589(16) Uani 1 1 d . . . . .
C007 C -0.6985(6) -0.2979(4) -0.5079(3) 0.0588(16) Uani 1 1 d . . . . .
H007 H -0.788349 -0.289096 -0.496679 0.071 Uiso 1 1 calc R . . . .
C008 C -0.6388(6) -0.1695(4) -0.4314(3) 0.0633(16) Uani 1 1 d . . . . .
C009 C -0.6680(7) -0.2427(4) -0.5666(3) 0.0718(18) Uani 1 1 d . . . . .
O00A O -1.0037(7) -0.7630(5) -0.4792(4) 0.154(3) Uani 1 1 d . . . . .
C00B C -0.6198(6) -0.3363(4) -0.3988(3) 0.0621(16) Uani 1 1 d . . . . .
C00C C -0.6135(6) -0.2683(4) -0.4522(3) 0.0635(17) Uani 1 1 d . . . . .
H00C H -0.525419 -0.269737 -0.467708 0.076 Uiso 1 1 calc R . . . .
N00D N -1.0165(8) -0.6893(6) -0.4554(5) 0.129(3) Uani 1 1 d . . . . .
C00E C -0.8725(6) -0.4565(4) -0.4683(3) 0.0738(19) Uani 1 1 d . . . . .
H00E H -0.889394 -0.396305 -0.455078 0.089 Uiso 1 1 calc R . . . .
O00F O -0.6487(7) -0.5336(5) -0.2582(3) 0.141(2) Uani 1 1 d . . . . .
H00F H -0.581028 -0.561601 -0.254675 0.212 Uiso 1 1 calc GR . . . .
C00G C -0.7412(6) -0.5637(5) -0.5217(3) 0.0751(19) Uani 1 1 d . . . . .
H00G H -0.667758 -0.576970 -0.544578 0.090 Uiso 1 1 calc R . . . .
C00H C -0.9284(7) -0.6141(4) -0.4727(4) 0.078(2) Uani 1 1 d . . . . .
C00I C -0.6790(8) 0.0130(5) -0.3913(4) 0.080(2) Uani 1 1 d . . . . .
C00J C -0.5441(6) -0.1182(5) -0.4045(3) 0.076(2) Uani 1 1 d . . . . .
H00J H -0.463997 -0.144925 -0.399392 0.091 Uiso 1 1 calc R . . . .
C00K C -0.5382(7) -0.4126(5) -0.3979(3) 0.0776(19) Uani 1 1 d . . . . .
H00K H -0.475513 -0.417617 -0.428704 0.093 Uiso 1 1 calc R . . . .
C00L C -0.8241(8) -0.6345(4) -0.5063(4) 0.082(2) Uani 1 1 d . . . . .
H00L H -0.807792 -0.695082 -0.518893 0.098 Uiso 1 1 calc R . . . .
C00M C -0.5476(8) -0.4807(5) -0.3529(4) 0.083(2) Uani 1 1 d . . . . .
C00N C -0.9549(7) -0.5265(5) -0.4518(4) 0.088(2) Uani 1 1 d . . . . .
H00N H -1.026461 -0.514742 -0.427210 0.106 Uiso 1 1 calc R . . . .
C00O C -0.7437(10) -0.1998(8) -0.6673(4) 0.133(4) Uani 1 1 d . . . . .
H00O H -0.675343 -0.161100 -0.676655 0.160 Uiso 1 1 calc R . . . .
C00P C -0.7762(8) -0.0359(5) -0.4160(4) 0.102(3) Uani 1 1 d . . . . .
H00P H -0.856857 -0.009517 -0.419615 0.122 Uiso 1 1 calc R . . . .
C00Q C -0.7549(7) -0.1260(5) -0.4361(4) 0.087(2) Uani 1 1 d . . . . .
H00Q H -0.822629 -0.158611 -0.453644 0.105 Uiso 1 1 calc R . . . .
C00R C -0.7092(7) -0.3287(5) -0.3518(3) 0.077(2) Uani 1 1 d . . . . .
H00R H -0.763764 -0.277877 -0.351816 0.093 Uiso 1 1 calc R . . . .
C00S C -0.5622(8) -0.0293(5) -0.3846(4) 0.089(2) Uani 1 1 d . . . . .
H00S H -0.494985 0.003092 -0.366366 0.107 Uiso 1 1 calc R . . . .
C00T C -0.7213(7) -0.3943(6) -0.3040(4) 0.086(2) Uani 1 1 d . . . . .
C00U C -0.6389(9) -0.4692(6) -0.3061(4) 0.096(2) Uani 1 1 d . . . . .
C00V C -0.4599(10) -0.5676(6) -0.3558(5) 0.112(3) Uani 1 1 d . . . . .
O00W O -1.0940(10) -0.6747(5) -0.4170(7) 0.272(8) Uani 1 1 d . . . . .
C00X C -0.7973(10) 0.1512(6) -0.3839(5) 0.146(4) Uani 1 1 d . . . . .
H00A H -0.818184 0.143063 -0.427515 0.220 Uiso 1 1 calc GR . . . .
H00B H -0.783769 0.215733 -0.375373 0.220 Uiso 1 1 calc GR . . . .
H00D H -0.866280 0.128702 -0.358329 0.220 Uiso 1 1 calc GR . . . .
C00Y C -0.8232(9) -0.3818(8) -0.2523(4) 0.116(3) Uani 1 1 d . . . . .
C00Z C -0.3720(10) -0.5612(7) -0.4131(5) 0.146(4) Uani 1 1 d . . . . .
H00H H -0.422486 -0.554396 -0.450485 0.219 Uiso 1 1 calc GR . . . .
H00I H -0.321693 -0.616574 -0.416038 0.219 Uiso 1 1 calc GR . . . .
H00M H -0.316759 -0.508584 -0.408599 0.219 Uiso 1 1 calc GR . . . .
C010 C -0.8409(12) -0.2228(8) -0.7090(4) 0.160(5) Uani 1 1 d . . . . .
H01A H -0.826320 -0.192534 -0.748638 0.240 Uiso 1 1 calc GR . . . .
H01B H -0.921298 -0.203088 -0.692094 0.240 Uiso 1 1 calc GR . . . .
H01C H -0.842079 -0.288682 -0.715219 0.240 Uiso 1 1 calc GR . . . .
C011 C -0.3805(14) -0.5731(10) -0.2952(7) 0.166(6) Uani 1 1 d . . . . .
H01D H -0.316(15) -0.523(11) -0.287(8) 0.250 Uiso 1 1 d R . . . .
H01E H -0.320(15) -0.608(11) -0.298(8) 0.250 Uiso 1 1 d R . . . .
C012 C -0.5440(13) -0.6544(6) -0.3640(5) 0.162(5) Uani 1 1 d . . . . .
H01F H -0.604337 -0.657836 -0.330134 0.243 Uiso 1 1 calc GR . . . .
H01G H -0.491167 -0.708776 -0.363729 0.243 Uiso 1 1 calc GR . . . .
H01H H -0.588793 -0.650776 -0.403369 0.243 Uiso 1 1 calc GR . . . .
C013 C -0.8972(9) -0.2906(8) -0.2598(4) 0.141(4) Uani 1 1 d . . . . .
H01I H -0.838224 -0.239829 -0.262174 0.211 Uiso 1 1 calc GR . . . .
H01J H -0.952566 -0.282052 -0.224245 0.211 Uiso 1 1 calc GR . . . .
H01K H -0.947212 -0.292810 -0.297626 0.211 Uiso 1 1 calc GR . . . .
C014 C -0.7642(11) -0.3794(9) -0.1870(4) 0.171(5) Uani 1 1 d . . . . .
H01L H -0.726977 -0.438621 -0.177740 0.257 Uiso 1 1 calc GR . . . .
H01M H -0.828944 -0.365588 -0.156503 0.257 Uiso 1 1 calc GR . . . .
H01N H -0.699283 -0.332526 -0.185603 0.257 Uiso 1 1 calc GR . . . .
C015 C -0.9227(12) -0.4589(10) -0.2581(6) 0.190(6) Uani 1 1 d . . . . .
H01O H -0.961909 -0.456089 -0.298857 0.285 Uiso 1 1 calc GR . . . .
H01P H -0.986679 -0.450987 -0.226167 0.285 Uiso 1 1 calc GR . . . .
H01Q H -0.881999 -0.517937 -0.252767 0.285 Uiso 1 1 calc GR . . . .

loop_
_atom_site_aniso_label
_atom_site_aniso_U_11
_atom_site_aniso_U_22
_atom_site_aniso_U_33
_atom_site_aniso_U_23
_atom_site_aniso_U_13
_atom_site_aniso_U_12
O001 0.069(3) 0.114(4) 0.076(3) 0.017(3) -0.014(3) -0.027(3)
O002 0.087(4) 0.127(4) 0.092(3) 0.014(3) -0.010(3) -0.055(3)
O003 0.086(4) 0.092(3) 0.133(4) -0.013(3) 0.051(4) -0.003(3)
O004 0.131(5) 0.086(4) 0.145(5) -0.032(4) -0.041(4) 0.019(3)
C005 0.055(4) 0.072(4) 0.072(4) -0.004(4) 0.007(4) 0.003(3)
C006 0.055(4) 0.053(3) 0.069(4) -0.009(3) 0.011(3) -0.003(3)
C007 0.052(4) 0.058(4) 0.067(4) -0.004(3) 0.007(3) -0.004(3)
C008 0.057(4) 0.065(4) 0.068(4) 0.005(4) -0.010(4) 0.005(3)
C009 0.067(5) 0.071(4) 0.077(5) 0.005(4) -0.001(5) -0.019(4)
O00A 0.152(6) 0.086(4) 0.223(8) -0.013(5) 0.002(6) -0.041(4)
C00B 0.049(4) 0.074(4) 0.063(4) 0.009(4) 0.004(4) 0.004(3)
C00C 0.051(4) 0.068(4) 0.071(4) 0.002(4) -0.002(3) 0.001(3)
N00D 0.099(6) 0.076(5) 0.211(10) 0.004(6) 0.030(6) -0.009(5)
C00E 0.065(4) 0.051(4) 0.105(5) -0.002(4) 0.025(4) -0.001(3)
O00F 0.177(7) 0.133(5) 0.114(4) 0.054(4) 0.013(5) 0.020(5)
C00G 0.066(4) 0.074(4) 0.086(5) -0.014(4) 0.012(4) 0.012(4)
C00H 0.066(5) 0.057(4) 0.111(5) 0.006(4) 0.007(5) -0.016(4)
C00I 0.089(6) 0.067(5) 0.084(5) -0.007(4) -0.004(5) 0.006(4)
C00J 0.059(4) 0.081(5) 0.088(5) -0.002(4) -0.015(4) -0.008(4)
C00K 0.069(5) 0.078(5) 0.086(5) 0.010(5) -0.005(4) -0.001(4)
C00L 0.082(5) 0.055(4) 0.109(6) -0.011(4) 0.003(5) 0.000(4)
C00M 0.091(6) 0.078(5) 0.081(5) 0.012(5) -0.012(5) 0.010(4)
C00N 0.072(5) 0.068(5) 0.125(6) 0.000(5) 0.035(5) 0.002(4)
C00O 0.113(7) 0.222(11) 0.064(5) 0.051(6) -0.025(5) -0.069(7)
C00P 0.073(5) 0.092(6) 0.141(7) -0.035(6) -0.035(5) 0.010(4)
C00Q 0.069(5) 0.076(5) 0.116(6) -0.021(5) -0.030(5) 0.003(4)
C00R 0.068(5) 0.087(5) 0.077(5) 0.014(5) -0.016(4) 0.003(4)
C00S 0.087(6) 0.084(5) 0.098(5) -0.022(5) -0.018(5) -0.011(4)
C00T 0.071(5) 0.112(6) 0.076(5) 0.014(5) 0.002(4) 0.005(5)
C00U 0.108(7) 0.094(6) 0.087(6) 0.029(5) -0.003(6) -0.004(5)
C00V 0.131(8) 0.088(6) 0.118(7) 0.025(6) -0.002(7) 0.025(6)
O00W 0.200(9) 0.103(5) 0.51(2) -0.002(8) 0.211(12) -0.031(6)
C00X 0.161(10) 0.093(6) 0.185(10) -0.030(7) -0.030(9) 0.021(7)
C00Y 0.104(7) 0.164(9) 0.079(6) 0.022(6) 0.022(6) 0.015(7)
C00Z 0.141(9) 0.123(7) 0.174(10) 0.006(7) 0.032(8) 0.063(7)
C010 0.204(13) 0.192(11) 0.084(6) -0.003(7) 0.024(8) -0.020(9)
C011 0.185(14) 0.153(10) 0.161(10) 0.035(10) -0.050(10) 0.072(9)
C012 0.254(15) 0.091(6) 0.141(9) 0.016(7) -0.007(9) -0.002(8)
C013 0.102(7) 0.229(12) 0.091(6) 0.006(7) 0.022(6) 0.043(8)
C014 0.172(11) 0.270(15) 0.071(5) 0.028(8) 0.004(6) 0.058(10)
C015 0.162(11) 0.244(14) 0.163(10) 0.024(10) 0.074(10) -0.058(11)

loop_
_atom_type_symbol
_atom_type_description
_atom_type_scat_dispersion_real
_atom_type_scat_dispersion_imag
_atom_type_scat_source
C C 0.0033 0.0016 'International Tables Vol C Tables 4.2.6.8 and 6.1.1.4'
H H 0.0000 0.0000 'International Tables Vol C Tables 4.2.6.8 and 6.1.1.4'
N N 0.0061 0.0033 'International Tables Vol C Tables 4.2.6.8 and 6.1.1.4'
O O 0.0106 0.0060 'International Tables Vol C Tables 4.2.6.8 and 6.1.1.4'

loop_
_geom_angle_atom_site_label_1
_geom_angle_atom_site_label_2
_geom_angle_atom_site_label_3
_geom_angle
_geom_angle_site_symmetry_1
_geom_angle_site_symmetry_3
_geom_angle_publ_flag
C009 O001 C00O 116.0(6) . . ?
C00I O004 C00X 117.7(7) . . ?
O003 C005 C006 120.9(6) . . ?
O003 C005 C007 118.4(6) . . ?
C006 C005 C007 120.7(5) . . ?
C00E C006 C005 123.9(5) . . ?
C00E C006 C00G 118.3(5) . . ?
C00G C006 C005 117.8(6) . . ?
C009 C007 C005 106.7(5) . . ?
C009 C007 C00C 111.4(5) . . ?
C00C C007 C005 110.2(5) . . ?
C00J C008 C00C 120.3(6) . . ?
C00J C008 C00Q 115.3(6) . . ?
C00Q C008 C00C 124.3(6) . . ?
O001 C009 C007 110.6(5) . . ?
O002 C009 O001 124.7(7) . . ?
O002 C009 C007 124.7(7) . . ?
C00K C00B C00C 119.9(6) . . ?
C00R C00B C00C 121.9(6) . . ?
C00R C00B C00K 118.1(6) . . ?
C008 C00C C007 112.5(5) . . ?
C00B C00C C007 111.9(5) . . ?
C00B C00C C008 112.7(5) . . ?
O00A N00D C00H 118.9(9) . . ?
O00W N00D O00A 122.6(9) . . ?
O00W N00D C00H 118.4(9) . . ?
C006 C00E C00N 121.3(6) . . ?
C006 C00G C00L 120.9(6) . . ?
C00L C00H N00D 118.9(7) . . ?
C00L C00H C00N 122.9(6) . . ?
C00N C00H N00D 118.2(7) . . ?
O004 C00I C00S 116.2(7) . . ?
C00P C00I O004 125.0(7) . . ?
C00P C00I C00S 118.8(7) . . ?
C008 C00J C00S 122.6(7) . . ?
C00M C00K C00B 122.0(7) . . ?
C00H C00L C00G 118.5(6) . . ?
C00K C00M C00U 117.5(7) . . ?
C00K C00M C00V 120.4(8) . . ?
C00U C00M C00V 122.1(7) . . ?
C00H C00N C00E 118.0(6) . . ?
C010 C00O O001 110.2(8) . . ?
C00I C00P C00Q 119.3(7) . . ?
C008 C00Q C00P 123.3(7) . . ?
C00B C00R C00T 122.5(7) . . ?
C00J C00S C00I 120.6(7) . . ?
C00R C00T C00Y 120.1(8) . . ?
C00U C00T C00R 116.8(7) . . ?
C00U C00T C00Y 123.1(8) . . ?
O00F C00U C00M 119.9(8) . . ?
O00F C00U C00T 117.1(8) . . ?
C00T C00U C00M 123.0(7) . . ?
C00Z C00V C00M 109.8(7) . . ?
C00Z C00V C011 110.1(9) . . ?
C00Z C00V C012 107.7(9) . . ?
C011 C00V C00M 109.2(9) . . ?
C011 C00V C012 111.2(9) . . ?
C012 C00V C00M 108.8(8) . . ?
C013 C00Y C00T 112.1(8) . . ?
C014 C00Y C00T 111.8(8) . . ?
C014 C00Y C013 106.3(9) . . ?
C014 C00Y C015 111.5(9) . . ?
C015 C00Y C00T 109.3(8) . . ?
C015 C00Y C013 105.7(9) . . ?

loop_
_geom_bond_atom_site_label_1
_geom_bond_atom_site_label_2
_geom_bond_distance
_geom_bond_site_symmetry_2
_geom_bond_publ_flag
O001 C009 1.321(8) . ?
O001 C00O 1.466(8) . ?
O002 C009 1.188(7) . ?
O003 C005 1.200(7) . ?
O004 C00I 1.368(8) . ?
O004 C00X 1.382(10) . ?
C005 C006 1.485(8) . ?
C005 C007 1.544(8) . ?
C006 C00E 1.370(8) . ?
C006 C00G 1.381(8) . ?
C007 C009 1.516(8) . ?
C007 C00C 1.541(8) . ?
C008 C00C 1.517(8) . ?
C008 C00J 1.364(8) . ?
C008 C00Q 1.373(8) . ?
O00A N00D 1.186(9) . ?
C00B C00C 1.502(8) . ?
C00B C00K 1.396(9) . ?
C00B C00R 1.374(9) . ?
N00D C00H 1.473(10) . ?
N00D O00W 1.170(11) . ?
C00E C00N 1.376(9) . ?
O00F C00U 1.382(8) . ?
C00G C00L 1.381(9) . ?
C00H C00L 1.338(9) . ?
C00H C00N 1.368(9) . ?
C00I C00P 1.346(9) . ?
C00I C00S 1.375(10) . ?
C00J C00S 1.365(9) . ?
C00K C00M 1.375(9) . ?
C00M C00U 1.390(11) . ?
C00M C00V 1.557(11) . ?
C00O C010 1.391(13) . ?
C00P C00Q 1.387(9) . ?
C00R C00T 1.393(9) . ?
C00T C00U 1.385(10) . ?
C00T C00Y 1.543(11) . ?
C00V C00Z 1.528(12) . ?
C00V C011 1.536(15) . ?
C00V C012 1.542(13) . ?
C00Y C013 1.537(12) . ?
C00Y C014 1.519(12) . ?
C00Y C015 1.531(14) . ?
